data_4129003
loop_
_publ_author_name
'Mokhtarzadeh, Charles C.'
'Chan, Chinglin'
'Moore, Curtis E.'
'Rheingold, Arnold L.'
'Figueroa, Joshua S.'

_publ_section_title
;
 Side-On Coordination of Nitrous Oxide to a Mononuclear Cobalt Center.
;
_journal_issue 38
_journal_name_full 'Journal of the American Chemical Society'
_journal_page_first 15003
_journal_page_last 15007
_journal_paper_doi 10.1021/jacs.9b08241
_journal_volume 141
_journal_year 2019
_chemical_formula_moiety 'C47 H64 Co N3'
_chemical_formula_sum 'C47 H64 Co N3'
_chemical_formula_weight 729.94
_space_group_crystal_system orthorhombic
_space_group_IT_number 61
_space_group_name_Hall '-P 2ac 2ab'
_space_group_name_H-M_alt 'P b c a'
_atom_sites_solution_hydrogens geom
_atom_sites_solution_primary direct
_audit_creation_date 2016-07-24
_audit_creation_method
;
Olex2 1.2-beta
(compiled 2016.07.08 svn.r3312 for OlexSys, GUI svn.r5203)
;
_cell_angle_alpha 90
_cell_angle_beta 90
_cell_angle_gamma 90
_cell_formula_units_Z 8
_cell_length_a 17.4002(4)
_cell_length_b 20.7307(5)
_cell_length_c 23.4789(6)
_cell_measurement_reflns_used 9916
_cell_measurement_temperature 100
_cell_measurement_theta_max 25.68
_cell_measurement_theta_min 2.31
_cell_volume 8469.3(4)
_computing_cell_refinement 'SAINT v8.34A (Bruker, 2013)'
_computing_data_reduction 'SAINT v8.34A (Bruker, 2013)'
_computing_molecular_graphics 'Olex2 (Dolomanov et al., 2009)'
_computing_publication_material 'Olex2 (Dolomanov et al., 2009)'
_computing_structure_refinement 'XL (Sheldrick, 2008)'
_computing_structure_solution 'XT (Sheldrick, 2015)'
_diffrn_ambient_temperature 100.0
_diffrn_detector 'CCD area detector'
_diffrn_detector_area_resol_mean 5.6
_diffrn_detector_type 'Bruker SMART CCD 6000 area detector'
_diffrn_measured_fraction_theta_full 0.991
_diffrn_measured_fraction_theta_max 0.991
_diffrn_measurement_device 'three-circle diffractometer'
_diffrn_measurement_device_type 'Bruker APEX-II CCD'
_diffrn_measurement_method '\f and \w scans'
_diffrn_radiation_monochromator graphite
_diffrn_radiation_probe x-ray
_diffrn_radiation_type MoK\a
_diffrn_radiation_wavelength 0.71073
_diffrn_reflns_av_R_equivalents 0.0460
_diffrn_reflns_av_unetI/netI 0.0400
_diffrn_reflns_Laue_measured_fraction_full 0.991
_diffrn_reflns_Laue_measured_fraction_max 0.991
_diffrn_reflns_limit_h_max 21
_diffrn_reflns_limit_h_min -20
_diffrn_reflns_limit_k_max 24
_diffrn_reflns_limit_k_min -24
_diffrn_reflns_limit_l_max 27
_diffrn_reflns_limit_l_min -28
_diffrn_reflns_number 42884
_diffrn_reflns_point_group_measured_fraction_full 0.991
_diffrn_reflns_point_group_measured_fraction_max 0.991
_diffrn_reflns_theta_full 25.762
_diffrn_reflns_theta_max 25.762
_diffrn_reflns_theta_min 1.735
_diffrn_source 'Cu Rotating Anode'
_diffrn_source_target Mo
_diffrn_standards_number 0
_exptl_absorpt_coefficient_mu 0.439
_exptl_absorpt_correction_T_max 0.7453
_exptl_absorpt_correction_T_min 0.6837
_exptl_absorpt_correction_type multi-scan
_exptl_absorpt_process_details
'SADABS-2014/5 (Bruker,2014/5) was used for absorption correction. wR2(int) was 0.0738 before and 0.0442 after correction. The Ratio of minimum to maximum transmission is 0.9173. The \l/2 correction factor is 0.00150.'
_exptl_crystal_colour 'dull dark orange'
_exptl_crystal_colour_lustre dull
_exptl_crystal_colour_modifier dark
_exptl_crystal_colour_primary orange
_exptl_crystal_density_diffrn 1.145
_exptl_crystal_description plate
_exptl_crystal_F_000 3152
_exptl_crystal_size_max 0.84
_exptl_crystal_size_mid 0.13
_exptl_crystal_size_min 0.02
_refine_diff_density_max 0.853
_refine_diff_density_min -0.542
_refine_diff_density_rms 0.071
_refine_ls_extinction_method none
_refine_ls_goodness_of_fit_ref 1.082
_refine_ls_hydrogen_treatment constr
_refine_ls_matrix_type full
_refine_ls_number_parameters 477
_refine_ls_number_reflns 8045
_refine_ls_number_restraints 0
_refine_ls_restrained_S_all 1.082
_refine_ls_R_factor_all 0.0878
_refine_ls_R_factor_gt 0.0633
_refine_ls_shift/su_max 0.001
_refine_ls_shift/su_mean 0.000
_refine_ls_structure_factor_coef Fsqd
_refine_ls_weighting_details 'w=1/[\s^2^(Fo^2^)+(0.0639P)^2^+15.3065P] where P=(Fo^2^+2Fc^2^)/3'
_refine_ls_weighting_scheme calc
_refine_ls_wR_factor_gt 0.1493
_refine_ls_wR_factor_ref 0.1613
_reflns_Friedel_coverage 0.000
_reflns_number_gt 6093
_reflns_number_total 8045
_reflns_threshold_expression 'I > 2\s(I)'
_cod_data_source_file ja9b08241_si_002.cif
_cod_data_source_block JFig1291
_cod_database_code 4129003
_shelx_space_group_comment
;
The symmetry employed for this shelxl refinement is uniquely defined
by the following loop, which should always be used as a source of
symmetry information in preference to the above space-group names.
They are only intended as comments.
;
_olex2_refinement_description
;
1. Fixed Uiso
 At 1.2 times of:
  All C(H) groups
 At 1.5 times of:
  All C(H,H,H) groups
2.a Ternary CH refined with riding coordinates:
 C25(H25), C29(H29), C15(H15), C10(H10), C20(H20), C34(H34)
2.b Aromatic/amide H refined with riding coordinates:
 C4(H4), C37(H37), C5(H5), C32(H32), C13(H13), C6(H6), C18(H18)
2.c Idealised Me refined as rotating group:
 C17(H17A,H17B,H17C), C43(H43A,H43B,H43C), C41(H41A,H41B,H41C), C31(H31A,H31B,
 H31C), C11(H11A,H11B,H11C), C12(H12A,H12B,H12C), C39(H39A,H39B,H39C), C30(H30A,
 H30B,H30C), C27(H27A,H27B,H27C), C45(H45A,H45B,H45C), C22(H22A,H22B,H22C),
 C16(H16A,H16B,H16C), C47(H47A,H47B,H47C), C26(H26A,H26B,H26C), C21(H21A,H21B,
 H21C), C36(H36A,H36B,H36C), C35(H35A,H35B,H35C)
;
_shelx_shelxl_version_number 2014/7
_olex2_submission_special_instructions 'No special instructions were received'

loop_
_space_group_symop_operation_xyz
'x, y, z'
'-x+1/2, -y, z+1/2'
'-x, y+1/2, -z+1/2'
'x+1/2, -y+1/2, -z'
'-x, -y, -z'
'x-1/2, y, -z-1/2'
'x, -y-1/2, z-1/2'
'-x-1/2, y-1/2, z'

loop_
_atom_site_label
_atom_site_type_symbol
_atom_site_fract_x
_atom_site_fract_y
_atom_site_fract_z
_atom_site_U_iso_or_equiv
_atom_site_adp_type
_atom_site_occupancy
_atom_site_site_symmetry_order
_atom_site_calc_flag
_atom_site_refinement_flags_posn
Co1 Co 0.14069(3) 0.30479(2) 0.69903(2) 0.02332(14) Uani 1 1 d .
N1 N 0.22800(14) 0.39790(12) 0.63008(11) 0.0204(6) Uani 1 1 d .
C23 C 0.31227(17) 0.37268(14) 0.52783(12) 0.0185(6) Uani 1 1 d .
C24 C 0.37689(17) 0.33246(15) 0.53233(12) 0.0181(6) Uani 1 1 d .
C3 C 0.31203(17) 0.43685(14) 0.55686(12) 0.0187(6) Uani 1 1 d .
N2 N 0.0768(2) 0.36342(16) 0.73142(16) 0.0441(9) Uani 1 1 d .
C4 C 0.35393(18) 0.48815(15) 0.53442(13) 0.0227(7) Uani 1 1 d .
H4 H 0.3817 0.4825 0.5000 0.027 Uiso 1 1 calc R
C2 C 0.27058(16) 0.44756(14) 0.60686(12) 0.0168(6) Uani 1 1 d .
C37 C 0.37713(18) 0.27391(15) 0.50293(13) 0.0220(7) Uani 1 1 d .
H37 H 0.4208 0.2467 0.5059 0.026 Uiso 1 1 calc R
C25 C 0.44440(17) 0.35128(15) 0.57000(13) 0.0206(7) Uani 1 1 d .
H25 H 0.4469 0.3995 0.5704 0.025 Uiso 1 1 calc R
C28 C 0.24791(18) 0.35332(15) 0.49536(12) 0.0213(7) Uani 1 1 d .
C9 C 0.14620(18) 0.54469(16) 0.67987(14) 0.0243(7) Uani 1 1 d .
C8 C 0.21989(18) 0.51906(15) 0.68597(13) 0.0212(7) Uani 1 1 d .
C5 C 0.35551(19) 0.54702(15) 0.56169(14) 0.0258(7) Uani 1 1 d .
H5 H 0.3855 0.5812 0.5464 0.031 Uiso 1 1 calc R
C32 C 0.25184(19) 0.29476(16) 0.46657(13) 0.0245(7) Uani 1 1 d .
H32 H 0.2092 0.2819 0.4439 0.029 Uiso 1 1 calc R
C7 C 0.26882(17) 0.50774(14) 0.63431(13) 0.0192(6) Uani 1 1 d .
C13 C 0.10240(19) 0.55568(16) 0.72903(14) 0.0259(7) Uani 1 1 d .
H13 H 0.0521 0.5729 0.7251 0.031 Uiso 1 1 calc R
C6 C 0.31361(18) 0.55678(15) 0.61142(14) 0.0242(7) Uani 1 1 d .
H6 H 0.3156 0.5975 0.6299 0.029 Uiso 1 1 calc R
C1 C 0.19376(17) 0.36173(15) 0.65895(13) 0.0206(7) Uani 1 1 d .
C33 C 0.31542(19) 0.25417(16) 0.46945(13) 0.0239(7) Uani 1 1 d .
C19 C 0.24926(19) 0.50352(16) 0.74009(13) 0.0251(7) Uani 1 1 d .
C40 C 0.10666(19) 0.21864(15) 0.66034(14) 0.0247(7) Uani 1 1 d .
C42 C 0.18857(19) 0.22444(15) 0.66390(15) 0.0272(7) Uani 1 1 d .
C38 C 0.0774(2) 0.22245(16) 0.71624(14) 0.0275(7) Uani 1 1 d .
C29 C 0.17695(18) 0.39561(16) 0.49026(14) 0.0255(7) Uani 1 1 d .
H29 H 0.1807 0.4290 0.5209 0.031 Uiso 1 1 calc R
C15 C 0.0811(2) 0.55633(19) 0.83536(15) 0.0373(9) Uani 1 1 d .
H15 H 0.0311 0.5744 0.8218 0.045 Uiso 1 1 calc R
C14 C 0.1298(2) 0.54237(17) 0.78278(14) 0.0299(8) Uani 1 1 d .
C18 C 0.2030(2) 0.51622(17) 0.78761(14) 0.0306(8) Uani 1 1 d .
H18 H 0.2224 0.5066 0.8245 0.037 Uiso 1 1 calc R
C10 C 0.11102(19) 0.55819(18) 0.62174(15) 0.0311(8) Uani 1 1 d .
H10 H 0.1541 0.5621 0.5937 0.037 Uiso 1 1 calc R
C20 C 0.3283(2) 0.47470(19) 0.74760(14) 0.0340(8) Uani 1 1 d .
H20 H 0.3468 0.4607 0.7092 0.041 Uiso 1 1 calc R
C34 C 0.3149(2) 0.19031(16) 0.43765(15) 0.0290(8) Uani 1 1 d .
H34 H 0.2967 0.1993 0.3981 0.035 Uiso 1 1 calc R
C44 C 0.2090(2) 0.22638(17) 0.72329(16) 0.0331(8) Uani 1 1 d .
C17 C 0.1185(2) 0.60729(19) 0.87270(15) 0.0368(9) Uani 1 1 d .
H17A H 0.1685 0.5917 0.8859 0.055 Uiso 1 1 calc GR
H17B H 0.0854 0.6161 0.9056 0.055 Uiso 1 1 calc GR
H17C H 0.1255 0.6470 0.8507 0.055 Uiso 1 1 calc GR
C43 C 0.2436(2) 0.22353(17) 0.61484(16) 0.0363(9) Uani 1 1 d .
H43A H 0.2165 0.2359 0.5799 0.054 Uiso 1 1 calc GR
H43B H 0.2647 0.1800 0.6104 0.054 Uiso 1 1 calc GR
H43C H 0.2855 0.2540 0.6221 0.054 Uiso 1 1 calc GR
C41 C 0.0608(2) 0.20835(18) 0.60700(15) 0.0363(9) Uani 1 1 d .
H41A H 0.0116 0.2312 0.6101 0.054 Uiso 1 1 calc GR
H41B H 0.0512 0.1621 0.6018 0.054 Uiso 1 1 calc GR
H41C H 0.0895 0.2250 0.5742 0.054 Uiso 1 1 calc GR
C46 C 0.1407(2) 0.22624(17) 0.75533(15) 0.0333(8) Uani 1 1 d .
C31 C 0.1033(2) 0.3589(2) 0.5006(2) 0.0479(11) Uani 1 1 d .
H31A H 0.0960 0.3270 0.4702 0.072 Uiso 1 1 calc GR
H31B H 0.0599 0.3890 0.5009 0.072 Uiso 1 1 calc GR
H31C H 0.1063 0.3367 0.5374 0.072 Uiso 1 1 calc GR
C11 C 0.0603(2) 0.50203(19) 0.60281(17) 0.0430(10) Uani 1 1 d .
H11A H 0.0899 0.4618 0.6044 0.064 Uiso 1 1 calc GR
H11B H 0.0428 0.5094 0.5637 0.064 Uiso 1 1 calc GR
H11C H 0.0157 0.4988 0.6282 0.064 Uiso 1 1 calc GR
C12 C 0.0649(2) 0.62101(19) 0.61981(17) 0.0403(9) Uani 1 1 d .
H12A H 0.0180 0.6162 0.6426 0.060 Uiso 1 1 calc GR
H12B H 0.0510 0.6308 0.5803 0.060 Uiso 1 1 calc GR
H12C H 0.0960 0.6563 0.6353 0.060 Uiso 1 1 calc GR
C39 C -0.0064(2) 0.2220(2) 0.73280(17) 0.0422(10) Uani 1 1 d .
H39A H -0.0136 0.2479 0.7673 0.063 Uiso 1 1 calc GR
H39B H -0.0228 0.1775 0.7402 0.063 Uiso 1 1 calc GR
H39C H -0.0372 0.2401 0.7017 0.063 Uiso 1 1 calc GR
C30 C 0.1751(2) 0.4313(2) 0.43402(16) 0.0435(10) Uani 1 1 d .
H30A H 0.2215 0.4578 0.4303 0.065 Uiso 1 1 calc GR
H30B H 0.1296 0.4591 0.4327 0.065 Uiso 1 1 calc GR
H30C H 0.1730 0.4001 0.4027 0.065 Uiso 1 1 calc GR
N3 N 0.0387(2) 0.3956(2) 0.74757(19) 0.0615(11) Uani 1 1 d .
C27 C 0.4309(2) 0.3293(2) 0.63139(16) 0.0479(11) Uani 1 1 d .
H27A H 0.3818 0.3466 0.6450 0.072 Uiso 1 1 calc GR
H27B H 0.4727 0.3452 0.6556 0.072 Uiso 1 1 calc GR
H27C H 0.4295 0.2821 0.6328 0.072 Uiso 1 1 calc GR
C45 C 0.2897(2) 0.2258(2) 0.7457(2) 0.0498(11) Uani 1 1 d .
H45A H 0.3230 0.2502 0.7199 0.075 Uiso 1 1 calc GR
H45B H 0.3080 0.1812 0.7482 0.075 Uiso 1 1 calc GR
H45C H 0.2908 0.2456 0.7836 0.075 Uiso 1 1 calc GR
C22 C 0.3844(2) 0.5253(2) 0.7698(2) 0.0552(12) Uani 1 1 d .
H22A H 0.3834 0.5631 0.7447 0.083 Uiso 1 1 calc GR
H22B H 0.4364 0.5072 0.7706 0.083 Uiso 1 1 calc GR
H22C H 0.3694 0.5382 0.8084 0.083 Uiso 1 1 calc GR
C16 C 0.0632(3) 0.4964(2) 0.8690(2) 0.0659(15) Uani 1 1 d .
H16A H 0.0356 0.4657 0.8447 0.099 Uiso 1 1 calc GR
H16B H 0.0312 0.5077 0.9018 0.099 Uiso 1 1 calc GR
H16C H 0.1112 0.4768 0.8823 0.099 Uiso 1 1 calc GR
C47 C 0.1338(3) 0.2274(2) 0.81902(17) 0.0561(12) Uani 1 1 d .
H47A H 0.1802 0.2465 0.8355 0.084 Uiso 1 1 calc GR
H47B H 0.1276 0.1832 0.8332 0.084 Uiso 1 1 calc GR
H47C H 0.0889 0.2532 0.8299 0.084 Uiso 1 1 calc GR
C26 C 0.5220(2) 0.3270(2) 0.54994(19) 0.0556(12) Uani 1 1 d .
H26A H 0.5221 0.2798 0.5498 0.083 Uiso 1 1 calc GR
H26B H 0.5622 0.3427 0.5757 0.083 Uiso 1 1 calc GR
H26C H 0.5320 0.3430 0.5113 0.083 Uiso 1 1 calc GR
C21 C 0.3270(3) 0.4154(2) 0.7858(2) 0.0604(13) Uani 1 1 d .
H21A H 0.3133 0.4282 0.8247 0.091 Uiso 1 1 calc GR
H21B H 0.3779 0.3952 0.7859 0.091 Uiso 1 1 calc GR
H21C H 0.2890 0.3846 0.7714 0.091 Uiso 1 1 calc GR
C36 C 0.3923(3) 0.1574(2) 0.4327(2) 0.0675(15) Uani 1 1 d .
H36A H 0.4291 0.1869 0.4147 0.101 Uiso 1 1 calc GR
H36B H 0.3872 0.1184 0.4095 0.101 Uiso 1 1 calc GR
H36C H 0.4108 0.1457 0.4708 0.101 Uiso 1 1 calc GR
C35 C 0.2586(3) 0.1440(2) 0.4642(2) 0.0739(17) Uani 1 1 d .
H35A H 0.2777 0.1304 0.5016 0.111 Uiso 1 1 calc GR
H35B H 0.2528 0.1062 0.4395 0.111 Uiso 1 1 calc GR
H35C H 0.2087 0.1653 0.4687 0.111 Uiso 1 1 calc GR

loop_
_atom_site_aniso_label
_atom_site_aniso_U_11
_atom_site_aniso_U_22
_atom_site_aniso_U_33
_atom_site_aniso_U_23
_atom_site_aniso_U_13
_atom_site_aniso_U_12
Co1 0.0263(2) 0.0203(2) 0.0234(2) -0.00007(18) 0.00596(18) -0.00542(19)
N1 0.0231(14) 0.0175(14) 0.0206(13) -0.0010(11) 0.0042(11) -0.0025(11)
C23 0.0236(16) 0.0204(16) 0.0116(14) 0.0027(12) 0.0024(12) -0.0043(13)
C24 0.0216(16) 0.0198(16) 0.0130(14) 0.0006(12) 0.0027(12) -0.0034(13)
C3 0.0202(16) 0.0194(16) 0.0164(14) 0.0021(12) -0.0029(12) 0.0024(13)
N2 0.053(2) 0.0241(18) 0.055(2) -0.0017(16) 0.0206(18) -0.0050(17)
C4 0.0241(16) 0.0244(18) 0.0196(15) 0.0051(13) 0.0015(13) 0.0005(14)
C2 0.0152(15) 0.0183(16) 0.0169(14) 0.0027(12) -0.0014(11) -0.0018(12)
C37 0.0242(17) 0.0227(17) 0.0191(15) 0.0011(13) 0.0016(12) 0.0005(13)
C25 0.0208(16) 0.0207(17) 0.0202(15) -0.0035(12) -0.0011(12) 0.0005(13)
C28 0.0246(16) 0.0233(17) 0.0160(14) 0.0026(12) 0.0007(12) -0.0038(13)
C9 0.0230(17) 0.0237(17) 0.0261(16) -0.0047(13) 0.0009(13) -0.0005(14)
C8 0.0261(17) 0.0180(16) 0.0196(15) -0.0057(12) 0.0027(12) -0.0035(13)
C5 0.0271(17) 0.0180(17) 0.0323(18) 0.0068(13) 0.0042(14) -0.0024(14)
C32 0.0287(17) 0.0274(18) 0.0175(15) -0.0009(13) -0.0051(13) -0.0070(15)
C7 0.0186(15) 0.0190(16) 0.0199(15) 0.0005(12) -0.0023(12) 0.0013(13)
C13 0.0195(16) 0.0294(19) 0.0287(17) -0.0071(14) 0.0030(13) -0.0014(14)
C6 0.0264(17) 0.0165(16) 0.0298(17) -0.0028(13) 0.0017(14) 0.0004(14)
C1 0.0211(16) 0.0189(17) 0.0219(16) -0.0069(13) -0.0015(13) 0.0023(13)
C33 0.0304(18) 0.0247(18) 0.0167(15) -0.0006(13) 0.0007(13) -0.0036(15)
C19 0.0231(16) 0.0290(18) 0.0233(16) -0.0064(14) 0.0004(14) -0.0006(14)
C40 0.0289(17) 0.0195(17) 0.0258(17) -0.0009(13) 0.0012(14) -0.0038(14)
C42 0.0317(18) 0.0149(16) 0.0350(19) 0.0020(14) 0.0041(15) -0.0010(14)
C38 0.0346(19) 0.0203(17) 0.0276(17) 0.0023(14) 0.0042(14) -0.0108(15)
C29 0.0249(17) 0.0291(19) 0.0225(16) -0.0033(14) -0.0037(13) -0.0003(14)
C15 0.0313(19) 0.052(3) 0.0282(19) -0.0087(17) 0.0072(15) -0.0003(18)
C14 0.0285(19) 0.033(2) 0.0279(18) -0.0093(15) 0.0078(14) -0.0045(15)
C18 0.035(2) 0.037(2) 0.0201(17) -0.0033(14) -0.0008(14) -0.0032(16)
C10 0.0227(17) 0.042(2) 0.0283(18) 0.0002(16) 0.0021(14) 0.0072(16)
C20 0.0327(19) 0.048(2) 0.0210(17) -0.0063(16) -0.0023(14) 0.0071(17)
C34 0.0342(19) 0.0261(19) 0.0268(17) -0.0074(14) -0.0041(14) -0.0018(15)
C44 0.036(2) 0.0238(19) 0.039(2) 0.0041(16) -0.0051(16) -0.0012(16)
C17 0.034(2) 0.051(2) 0.0253(18) -0.0119(17) -0.0025(15) 0.0141(18)
C43 0.036(2) 0.0229(18) 0.050(2) -0.0021(16) 0.0155(17) 0.0001(16)
C41 0.040(2) 0.037(2) 0.0323(19) -0.0043(16) -0.0025(16) -0.0028(17)
C46 0.044(2) 0.0278(19) 0.0284(18) 0.0083(15) -0.0015(16) -0.0081(17)
C31 0.026(2) 0.042(2) 0.076(3) 0.005(2) -0.001(2) 0.0023(18)
C11 0.043(2) 0.046(2) 0.040(2) -0.0173(18) -0.0156(18) 0.0121(19)
C12 0.037(2) 0.042(2) 0.041(2) 0.0057(18) -0.0057(17) 0.0056(18)
C39 0.040(2) 0.044(2) 0.043(2) -0.0074(18) 0.0132(18) -0.0154(19)
C30 0.046(2) 0.049(3) 0.036(2) 0.0102(18) 0.0021(18) 0.021(2)
N3 0.058(3) 0.061(3) 0.066(3) 0.007(2) 0.019(2) -0.012(2)
C27 0.046(2) 0.068(3) 0.030(2) 0.007(2) -0.0118(18) -0.014(2)
C45 0.039(2) 0.049(3) 0.061(3) 0.002(2) -0.016(2) 0.005(2)
C22 0.026(2) 0.078(3) 0.061(3) -0.017(3) -0.002(2) 0.002(2)
C16 0.084(4) 0.066(3) 0.047(3) -0.010(2) 0.036(3) -0.021(3)
C47 0.076(3) 0.064(3) 0.028(2) 0.010(2) -0.004(2) -0.019(3)
C26 0.032(2) 0.084(3) 0.050(3) -0.029(2) 0.0041(19) -0.003(2)
C21 0.047(3) 0.074(3) 0.060(3) 0.020(3) -0.007(2) 0.019(2)
C36 0.049(3) 0.060(3) 0.093(4) -0.050(3) 0.002(3) -0.004(2)
C35 0.089(4) 0.038(3) 0.095(4) -0.033(3) 0.039(3) -0.026(3)

loop_
_atom_type_symbol
_atom_type_description
_atom_type_scat_dispersion_real
_atom_type_scat_dispersion_imag
_atom_type_scat_source
C C 0.0033 0.0016 'International Tables Vol C Tables 4.2.6.8 and 6.1.1.4'
H H 0.0000 0.0000 'International Tables Vol C Tables 4.2.6.8 and 6.1.1.4'
N N 0.0061 0.0033 'International Tables Vol C Tables 4.2.6.8 and 6.1.1.4'
Co Co 0.3494 0.9721 'International Tables Vol C Tables 4.2.6.8 and 6.1.1.4'

loop_
_geom_angle_atom_site_label_1
_geom_angle_atom_site_label_2
_geom_angle_atom_site_label_3
_geom_angle
N2 Co1 C40 125.54(15)
N2 Co1 C42 165.51(14)
N2 Co1 C38 98.30(14)
N2 Co1 C44 138.97(16)
N2 Co1 C46 104.85(15)
C1 Co1 N2 95.50(14)
C1 Co1 C40 119.13(13)
C1 Co1 C42 96.70(13)
C1 Co1 C38 158.58(13)
C1 Co1 C44 111.50(14)
C1 Co1 C46 148.52(15)
C40 Co1 C44 67.38(14)
C40 Co1 C46 67.07(13)
C42 Co1 C40 40.61(13)
C42 Co1 C38 67.83(13)
C42 Co1 C44 40.78(14)
C42 Co1 C46 67.67(14)
C38 Co1 C40 39.62(13)
C38 Co1 C44 66.98(14)
C38 Co1 C46 40.32(14)
C44 Co1 C46 39.21(14)
C1 N1 C2 167.7(3)
C24 C23 C3 119.8(3)
C24 C23 C28 120.4(3)
C28 C23 C3 119.8(3)
C23 C24 C25 120.7(3)
C37 C24 C23 118.8(3)
C37 C24 C25 120.5(3)
C4 C3 C23 120.4(3)
C4 C3 C2 117.9(3)
C2 C3 C23 121.8(3)
N3 N2 Co1 176.4(5)
C3 C4 H4 119.6
C5 C4 C3 120.7(3)
C5 C4 H4 119.6
N1 C2 C3 119.4(3)
N1 C2 C7 118.0(3)
C3 C2 C7 122.6(3)
C24 C37 H37 118.9
C33 C37 C24 122.2(3)
C33 C37 H37 118.9
C24 C25 H25 107.2
C24 C25 C27 110.6(3)
C27 C25 H25 107.2
C26 C25 C24 115.0(3)
C26 C25 H25 107.2
C26 C25 C27 109.3(3)
C23 C28 C29 121.5(3)
C32 C28 C23 118.1(3)
C32 C28 C29 120.4(3)
C8 C9 C13 118.5(3)
C8 C9 C10 122.1(3)
C13 C9 C10 119.3(3)
C9 C8 C7 119.9(3)
C9 C8 C19 120.9(3)
C19 C8 C7 119.2(3)
C4 C5 H5 119.7
C4 C5 C6 120.5(3)
C6 C5 H5 119.7
C28 C32 H32 118.6
C28 C32 C33 122.9(3)
C33 C32 H32 118.6
C2 C7 C8 121.5(3)
C6 C7 C2 117.4(3)
C6 C7 C8 121.1(3)
C9 C13 H13 118.9
C14 C13 C9 122.2(3)
C14 C13 H13 118.9
C5 C6 H6 119.6
C7 C6 C5 120.8(3)
C7 C6 H6 119.6
N1 C1 Co1 176.8(3)
C37 C33 C34 122.5(3)
C32 C33 C37 117.6(3)
C32 C33 C34 119.9(3)
C8 C19 C20 121.8(3)
C18 C19 C8 117.9(3)
C18 C19 C20 120.3(3)
C42 C40 Co1 67.73(18)
C42 C40 C41 126.2(3)
C38 C40 Co1 69.51(18)
C38 C40 C42 107.5(3)
C38 C40 C41 126.3(3)
C41 C40 Co1 129.4(2)
C40 C42 Co1 71.66(19)
C40 C42 C44 107.7(3)
C40 C42 C43 126.1(3)
C44 C42 Co1 71.7(2)
C44 C42 C43 126.0(3)
C43 C42 Co1 125.7(2)
C40 C38 Co1 70.87(18)
C40 C38 C46 108.7(3)
C40 C38 C39 126.1(3)
C46 C38 Co1 70.81(19)
C46 C38 C39 125.3(3)
C39 C38 Co1 124.7(3)
C28 C29 H29 106.8
C31 C29 C28 112.7(3)
C31 C29 H29 106.8
C31 C29 C30 111.6(3)
C30 C29 C28 111.6(3)
C30 C29 H29 106.8
C14 C15 H15 107.2
C17 C15 H15 107.2
C17 C15 C14 111.2(3)
C16 C15 H15 107.2
C16 C15 C14 112.5(3)
C16 C15 C17 111.1(3)
C13 C14 C15 120.7(3)
C13 C14 C18 118.1(3)
C18 C14 C15 121.2(3)
C19 C18 H18 118.8
C14 C18 C19 122.4(3)
C14 C18 H18 118.8
C9 C10 H10 107.7
C9 C10 C11 110.7(3)
C9 C10 C12 113.2(3)
C11 C10 H10 107.7
C11 C10 C12 109.7(3)
C12 C10 H10 107.7
C19 C20 H20 107.6
C19 C20 C22 110.5(3)
C19 C20 C21 112.0(3)
C22 C20 H20 107.6
C21 C20 H20 107.6
C21 C20 C22 111.3(4)
C33 C34 H34 107.2
C36 C34 C33 115.1(3)
C36 C34 H34 107.2
C35 C34 C33 110.8(3)
C35 C34 H34 107.2
C35 C34 C36 108.9(4)
C42 C44 Co1 67.53(19)
C42 C44 C45 124.8(3)
C46 C44 Co1 70.6(2)
C46 C44 C42 108.0(3)
C46 C44 C45 127.1(4)
C45 C44 Co1 129.3(3)
C15 C17 H17A 109.5
C15 C17 H17B 109.5
C15 C17 H17C 109.5
H17A C17 H17B 109.5
H17A C17 H17C 109.5
H17B C17 H17C 109.5
C42 C43 H43A 109.5
C42 C43 H43B 109.5
C42 C43 H43C 109.5
H43A C43 H43B 109.5
H43A C43 H43C 109.5
H43B C43 H43C 109.5
C40 C41 H41A 109.5
C40 C41 H41B 109.5
C40 C41 H41C 109.5
H41A C41 H41B 109.5
H41A C41 H41C 109.5
H41B C41 H41C 109.5
C38 C46 Co1 68.88(19)
C38 C46 C47 125.1(4)
C44 C46 Co1 70.2(2)
C44 C46 C38 107.9(3)
C44 C46 C47 127.0(4)
C47 C46 Co1 128.0(3)
C29 C31 H31A 109.5
C29 C31 H31B 109.5
C29 C31 H31C 109.5
H31A C31 H31B 109.5
H31A C31 H31C 109.5
H31B C31 H31C 109.5
C10 C11 H11A 109.5
C10 C11 H11B 109.5
C10 C11 H11C 109.5
H11A C11 H11B 109.5
H11A C11 H11C 109.5
H11B C11 H11C 109.5
C10 C12 H12A 109.5
C10 C12 H12B 109.5
C10 C12 H12C 109.5
H12A C12 H12B 109.5
H12A C12 H12C 109.5
H12B C12 H12C 109.5
C38 C39 H39A 109.5
C38 C39 H39B 109.5
C38 C39 H39C 109.5
H39A C39 H39B 109.5
H39A C39 H39C 109.5
H39B C39 H39C 109.5
C29 C30 H30A 109.5
C29 C30 H30B 109.5
C29 C30 H30C 109.5
H30A C30 H30B 109.5
H30A C30 H30C 109.5
H30B C30 H30C 109.5
C25 C27 H27A 109.5
C25 C27 H27B 109.5
C25 C27 H27C 109.5
H27A C27 H27B 109.5
H27A C27 H27C 109.5
H27B C27 H27C 109.5
C44 C45 H45A 109.5
C44 C45 H45B 109.5
C44 C45 H45C 109.5
H45A C45 H45B 109.5
H45A C45 H45C 109.5
H45B C45 H45C 109.5
C20 C22 H22A 109.5
C20 C22 H22B 109.5
C20 C22 H22C 109.5
H22A C22 H22B 109.5
H22A C22 H22C 109.5
H22B C22 H22C 109.5
C15 C16 H16A 109.5
C15 C16 H16B 109.5
C15 C16 H16C 109.5
H16A C16 H16B 109.5
H16A C16 H16C 109.5
H16B C16 H16C 109.5
C46 C47 H47A 109.5
C46 C47 H47B 109.5
C46 C47 H47C 109.5
H47A C47 H47B 109.5
H47A C47 H47C 109.5
H47B C47 H47C 109.5
C25 C26 H26A 109.5
C25 C26 H26B 109.5
C25 C26 H26C 109.5
H26A C26 H26B 109.5
H26A C26 H26C 109.5
H26B C26 H26C 109.5
C20 C21 H21A 109.5
C20 C21 H21B 109.5
C20 C21 H21C 109.5
H21A C21 H21B 109.5
H21A C21 H21C 109.5
H21B C21 H21C 109.5
C34 C36 H36A 109.5
C34 C36 H36B 109.5
C34 C36 H36C 109.5
H36A C36 H36B 109.5
H36A C36 H36C 109.5
H36B C36 H36C 109.5
C34 C35 H35A 109.5
C34 C35 H35B 109.5
C34 C35 H35C 109.5
H35A C35 H35B 109.5
H35A C35 H35C 109.5
H35B C35 H35C 109.5

loop_
_geom_bond_atom_site_label_1
_geom_bond_atom_site_label_2
_geom_bond_distance
Co1 N2 1.814(4)
Co1 C1 1.770(3)
Co1 C40 2.089(3)
Co1 C42 2.037(3)
Co1 C38 2.072(3)
Co1 C44 2.093(4)
Co1 C46 2.097(3)
N1 C2 1.381(4)
N1 C1 1.173(4)
C23 C24 1.404(4)
C23 C3 1.495(4)
C23 C28 1.413(4)
C24 C37 1.396(4)
C24 C25 1.521(4)
C3 C4 1.393(4)
C3 C2 1.395(4)
N2 N3 1.014(5)
C4 H4 0.9500
C4 C5 1.378(5)
C2 C7 1.405(4)
C37 H37 0.9500
C37 C33 1.392(4)
C25 H25 1.0000
C25 C27 1.530(5)
C25 C26 1.516(5)
C28 C32 1.391(4)
C28 C29 1.519(5)
C9 C8 1.395(4)
C9 C13 1.402(4)
C9 C10 1.522(5)
C8 C7 1.500(4)
C8 C19 1.407(4)
C5 H5 0.9500
C5 C6 1.391(5)
C32 H32 0.9500
C32 C33 1.391(5)
C7 C6 1.389(4)
C13 H13 0.9500
C13 C14 1.377(5)
C6 H6 0.9500
C33 C34 1.520(4)
C19 C18 1.401(5)
C19 C20 1.510(5)
C40 C42 1.433(5)
C40 C38 1.410(5)
C40 C41 1.501(5)
C42 C44 1.440(5)
C42 C43 1.498(5)
C38 C46 1.437(5)
C38 C39 1.508(5)
C29 H29 1.0000
C29 C31 1.510(5)
C29 C30 1.514(5)
C15 H15 1.0000
C15 C14 1.525(5)
C15 C17 1.519(5)
C15 C16 1.505(6)
C14 C18 1.388(5)
C18 H18 0.9500
C10 H10 1.0000
C10 C11 1.527(5)
C10 C12 1.531(5)
C20 H20 1.0000
C20 C22 1.524(6)
C20 C21 1.522(6)
C34 H34 1.0000
C34 C36 1.514(6)
C34 C35 1.507(6)
C44 C46 1.406(5)
C44 C45 1.500(5)
C17 H17A 0.9800
C17 H17B 0.9800
C17 H17C 0.9800
C43 H43A 0.9800
C43 H43B 0.9800
C43 H43C 0.9800
C41 H41A 0.9800
C41 H41B 0.9800
C41 H41C 0.9800
C46 C47 1.500(5)
C31 H31A 0.9800
C31 H31B 0.9800
C31 H31C 0.9800
C11 H11A 0.9800
C11 H11B 0.9800
C11 H11C 0.9800
C12 H12A 0.9800
C12 H12B 0.9800
C12 H12C 0.9800
C39 H39A 0.9800
C39 H39B 0.9800
C39 H39C 0.9800
C30 H30A 0.9800
C30 H30B 0.9800
C30 H30C 0.9800
C27 H27A 0.9800
C27 H27B 0.9800
C27 H27C 0.9800
C45 H45A 0.9800
C45 H45B 0.9800
C45 H45C 0.9800
C22 H22A 0.9800
C22 H22B 0.9800
C22 H22C 0.9800
C16 H16A 0.9800
C16 H16B 0.9800
C16 H16C 0.9800
C47 H47A 0.9800
C47 H47B 0.9800
C47 H47C 0.9800
C26 H26A 0.9800
C26 H26B 0.9800
C26 H26C 0.9800
C21 H21A 0.9800
C21 H21B 0.9800
C21 H21C 0.9800
C36 H36A 0.9800
C36 H36B 0.9800
C36 H36C 0.9800
C35 H35A 0.9800
C35 H35B 0.9800
C35 H35C 0.9800

loop_
_geom_torsion_atom_site_label_1
_geom_torsion_atom_site_label_2
_geom_torsion_atom_site_label_3
_geom_torsion_atom_site_label_4
_geom_torsion
Co1 C40 C42 C44 63.0(2)
Co1 C40 C42 C43 -121.2(3)
Co1 C40 C38 C46 -61.0(2)
Co1 C40 C38 C39 119.6(4)
Co1 C42 C44 C46 59.1(3)
Co1 C42 C44 C45 -123.2(4)
Co1 C38 C46 C44 -59.6(2)
Co1 C38 C46 C47 122.4(4)
Co1 C44 C46 C38 58.8(2)
Co1 C44 C46 C47 -123.2(4)
N1 C2 C7 C8 -2.4(4)
N1 C2 C7 C6 178.2(3)
C23 C24 C37 C33 -0.1(4)
C23 C24 C25 C27 86.1(4)
C23 C24 C25 C26 -149.5(3)
C23 C3 C4 C5 -178.4(3)
C23 C3 C2 N1 -0.6(4)
C23 C3 C2 C7 -179.1(3)
C23 C28 C32 C33 1.4(4)
C23 C28 C29 C31 -132.1(3)
C23 C28 C29 C30 101.4(4)
C24 C23 C3 C4 75.5(4)
C24 C23 C3 C2 -104.4(3)
C24 C23 C28 C32 -2.4(4)
C24 C23 C28 C29 179.4(3)
C24 C37 C33 C32 -0.8(5)
C24 C37 C33 C34 -179.5(3)
C3 C23 C24 C37 -177.4(3)
C3 C23 C24 C25 4.5(4)
C3 C23 C28 C32 176.7(3)
C3 C23 C28 C29 -1.5(4)
C3 C4 C5 C6 -1.7(5)
C3 C2 C7 C8 176.1(3)
C3 C2 C7 C6 -3.2(4)
C4 C3 C2 N1 179.6(3)
C4 C3 C2 C7 1.0(4)
C4 C5 C6 C7 -0.6(5)
C2 C3 C4 C5 1.5(4)
C2 C7 C6 C5 2.9(5)
C37 C24 C25 C27 -92.0(4)
C37 C24 C25 C26 32.4(4)
C37 C33 C34 C36 -14.5(5)
C37 C33 C34 C35 109.6(4)
C25 C24 C37 C33 178.0(3)
C28 C23 C24 C37 1.7(4)
C28 C23 C24 C25 -176.4(3)
C28 C23 C3 C4 -103.6(3)
C28 C23 C3 C2 76.5(4)
C28 C32 C33 C37 0.1(5)
C28 C32 C33 C34 178.9(3)
C9 C8 C7 C2 -94.0(4)
C9 C8 C7 C6 85.3(4)
C9 C8 C19 C18 -1.7(5)
C9 C8 C19 C20 179.0(3)
C9 C13 C14 C15 178.7(3)
C9 C13 C14 C18 -1.1(5)
C8 C9 C13 C14 0.3(5)
C8 C9 C10 C11 96.0(4)
C8 C9 C10 C12 -140.4(3)
C8 C7 C6 C5 -176.4(3)
C8 C19 C18 C14 0.9(5)
C8 C19 C20 C22 104.5(4)
C8 C19 C20 C21 -130.7(4)
C32 C28 C29 C31 49.7(4)
C32 C28 C29 C30 -76.9(4)
C32 C33 C34 C36 166.8(4)
C32 C33 C34 C35 -69.1(5)
C7 C8 C19 C18 178.3(3)
C7 C8 C19 C20 -1.0(5)
C13 C9 C8 C7 -179.0(3)
C13 C9 C8 C19 1.0(5)
C13 C9 C10 C11 -81.3(4)
C13 C9 C10 C12 42.3(4)
C13 C14 C18 C19 0.4(5)
C1 N1 C2 C3 154.5(13)
C1 N1 C2 C7 -26.8(15)
C19 C8 C7 C2 86.0(4)
C19 C8 C7 C6 -94.7(4)
C40 C42 C44 Co1 -63.0(2)
C40 C42 C44 C46 -3.9(4)
C40 C42 C44 C45 173.8(3)
C40 C38 C46 Co1 61.1(2)
C40 C38 C46 C44 1.4(4)
C40 C38 C46 C47 -176.6(4)
C42 C40 C38 Co1 57.2(2)
C42 C40 C38 C46 -3.8(4)
C42 C40 C38 C39 176.7(3)
C42 C44 C46 Co1 -57.2(2)
C42 C44 C46 C38 1.5(4)
C42 C44 C46 C47 179.5(4)
C38 C40 C42 Co1 -58.3(2)
C38 C40 C42 C44 4.8(4)
C38 C40 C42 C43 -179.5(3)
C29 C28 C32 C33 179.7(3)
C15 C14 C18 C19 -179.3(3)
C18 C19 C20 C22 -74.9(4)
C18 C19 C20 C21 49.9(5)
C10 C9 C8 C7 3.8(5)
C10 C9 C8 C19 -176.2(3)
C10 C9 C13 C14 177.7(3)
C20 C19 C18 C14 -179.7(3)
C17 C15 C14 C13 -116.1(4)
C17 C15 C14 C18 63.6(5)
C43 C42 C44 Co1 121.3(3)
C43 C42 C44 C46 -179.6(3)
C43 C42 C44 C45 -2.0(6)
C41 C40 C42 Co1 123.4(3)
C41 C40 C42 C44 -173.5(3)
C41 C40 C42 C43 2.2(6)
C41 C40 C38 Co1 -124.5(3)
C41 C40 C38 C46 174.4(3)
C41 C40 C38 C39 -5.0(6)
C39 C38 C46 Co1 -119.5(4)
C39 C38 C46 C44 -179.1(3)
C39 C38 C46 C47 2.8(6)
C45 C44 C46 Co1 125.2(4)
C45 C44 C46 C38 -176.1(4)
C45 C44 C46 C47 1.9(6)
C16 C15 C14 C13 118.5(4)
C16 C15 C14 C18 -61.8(5)
